data_1550441
loop_
_publ_author_name
'Babor, Martin'
'Nievergelt, Philipp P.'
'\<Cejka, Jan'
'Zvon\'i\<cek, V\'it'
'Spingler, Bernhard'

_publ_section_title
;
 Microbatch under-oil salt screening of organic cations: single-crystal
 growth of active pharmaceutical ingredients
;
_journal_issue 1
_journal_name_full IUCrJ
_journal_page_first 145
_journal_page_last 151
_journal_paper_doi 10.1107/S2052252518017876
_journal_volume 6
_journal_year 2019
_chemical_formula_moiety 'C7 H15 N2 O, I'
_chemical_formula_sum 'C7 H15 I N2 O'
_chemical_formula_weight 270.11
_space_group_IT_number 61
_symmetry_cell_setting orthorhombic
_symmetry_space_group_name_Hall '-P 2ac 2ab'
_symmetry_space_group_name_H-M 'P b c a'
_atom_sites_solution_hydrogens difmap
_atom_sites_solution_primary other
_cell_angle_alpha 90
_cell_angle_beta 90
_cell_angle_gamma 90
_cell_formula_units_Z 16
_cell_length_a 13.4725(2)
_cell_length_b 9.85510(10)
_cell_length_c 32.7259(4)
_cell_measurement_reflns_used 9526
_cell_measurement_temperature 160
_cell_measurement_theta_max 79
_cell_measurement_theta_min 5
_cell_volume 4345.11(9)
_computing_cell_refinement
; 
 CrysAlisPro (Rigaku Oxford Diffraction, 2017) 
;
_computing_data_collection 'SuperNova, (Oxford Diffraction, 2010)'
_computing_data_reduction
; 
 CrysAlisPro (Rigaku Oxford Diffraction, 2017) 
;
_computing_molecular_graphics 'CAMERON (Watkin et al., 1996)'
_computing_publication_material 'CRYSTALS (Betteridge et al., 2003)'
_computing_structure_refinement 'CRYSTALS (Betteridge et al., 2003)'
_computing_structure_solution 'Superflip (Palatinus & Chapuis, 2007)'
_diffrn_ambient_temperature 160
_diffrn_measured_fraction_theta_full 0.999
_diffrn_measured_fraction_theta_max 0.999
_diffrn_measurement_device Area
_diffrn_measurement_device_type 'Oxford Diffraction SuperNova'
_diffrn_measurement_method \w
_diffrn_radiation_monochromator 'focussing mirrors'
_diffrn_radiation_type 'Cu K\a'
_diffrn_radiation_wavelength 1.54180
_diffrn_reflns_av_R_equivalents 0.032
_diffrn_reflns_limit_h_max 14
_diffrn_reflns_limit_h_min -16
_diffrn_reflns_limit_k_max 12
_diffrn_reflns_limit_k_min -11
_diffrn_reflns_limit_l_max 40
_diffrn_reflns_limit_l_min -39
_diffrn_reflns_number 17435
_diffrn_reflns_theta_full 74.495
_diffrn_reflns_theta_max 74.495
_diffrn_reflns_theta_min 4.251
_diffrn_standards_number 0
_exptl_absorpt_coefficient_mu 22.826
_exptl_absorpt_correction_T_max 0.34
_exptl_absorpt_correction_T_min 0.12
_exptl_absorpt_correction_type multi-scan
_exptl_absorpt_process_details
; 
 CrysAlisPro (Rigaku Oxford Diffraction, 2017) 
;
_exptl_crystal_colour colorless
_exptl_crystal_density_diffrn 1.652
_exptl_crystal_density_method 'not measured'
_exptl_crystal_description plate
_exptl_crystal_F_000 2112
_exptl_crystal_size_max 0.115
_exptl_crystal_size_mid 0.102
_exptl_crystal_size_min 0.047
_refine_diff_density_max 1.97
_refine_diff_density_min -1.61
_refine_ls_extinction_method None
_refine_ls_goodness_of_fit_ref 1.0124
_refine_ls_hydrogen_treatment constr
_refine_ls_matrix_type full
_refine_ls_number_parameters 209
_refine_ls_number_reflns 4437
_refine_ls_number_restraints 2
_refine_ls_R_factor_all 0.0529
_refine_ls_R_factor_gt 0.0492
_refine_ls_shift/su_max 0.0019919
_refine_ls_shift/su_mean 0.0000353
_refine_ls_structure_factor_coef Fsqd
_refine_ls_weighting_details
;
 Method= Modified Sheldrick 
 w=1/[\s^2^(F^2^) + ( 0.03P)^2^ +31.74P] 
 ,where P=(max(Fo^2^,0) + 2Fc^2^)/3 
;
_refine_ls_weighting_scheme calc
_refine_ls_wR_factor_all 0.1128
_refine_ls_wR_factor_gt 0.1105
_refine_ls_wR_factor_ref 0.1128
_reflns_limit_h_max 16
_reflns_limit_h_min 0
_reflns_limit_k_max 12
_reflns_limit_k_min 0
_reflns_limit_l_max 40
_reflns_limit_l_min 0
_reflns_number_gt 4082
_reflns_number_total 4437
_reflns_threshold_expression I>2.0\s(I)
_oxford_diffrn_Wilson_B_factor 3.86
_oxford_diffrn_Wilson_scale 0.90
_oxford_refine_ls_r_factor_ref 0.0529
_oxford_refine_ls_scale 1.055(4)
_oxford_reflns_number_all 4437
_cod_data_source_file lt5016.cif
_cod_data_source_block RScarnitinenitrileiodide
_cod_original_sg_symbol_H-M 'P b c a '
_cod_database_code 1550441
_oxford_refine_reflns_threshold_expression_ref I>-3.0\s(I)

loop_
_symmetry_equiv_pos_as_xyz
x,y,z
-x,-y,-z
x,-y+1/2,z+1/2
-x,y+1/2,-z+1/2
-x+1/2,-y,z+1/2
x+1/2,y,-z+1/2
x+1/2,-y+1/2,-z
-x+1/2,y+1/2,z

loop_
_atom_site_label
_atom_site_type_symbol
_atom_site_fract_x
_atom_site_fract_y
_atom_site_fract_z
_atom_site_U_iso_or_equiv
_atom_site_occupancy
_atom_site_adp_type
_atom_site_refinement_flags_posn
_atom_site_refinement_flags_occupancy
_atom_site_disorder_assembly
_atom_site_disorder_group
N1 N 0.7558(6) 0.4679(8) 0.54891(18) 0.0775 1.0000 Uani . . . .
C2 C 0.7749(5) 0.3800(8) 0.56924(18) 0.0528 1.0000 Uani . . . .
C3 C 0.7980(5) 0.2617(7) 0.59428(19) 0.0499 1.0000 Uani . . . .
C4 C 0.8279(4) 0.3040(6) 0.63764(17) 0.0403 1.0000 Uani . . . .
O5 O 0.7493(3) 0.3766(4) 0.65652(12) 0.0477 1.0000 Uani . . . .
C6 C 0.8555(4) 0.1739(6) 0.65983(17) 0.0417 1.0000 Uani . . . .
N7 N 0.9104(4) 0.1897(5) 0.70008(13) 0.0369 1.0000 Uani . . . .
C8 C 0.8546(5) 0.2769(6) 0.73039(18) 0.0457 1.0000 Uani . . . .
C9 C 1.0121(4) 0.2486(7) 0.69398(18) 0.0457 1.0000 Uani . . . .
C10 C 0.9205(5) 0.0500(7) 0.7174(2) 0.0527 1.0000 Uani . . . .
N11 N 0.2629(5) 0.5423(7) 0.70320(18) 0.0660 1.0000 Uani . . . .
C12 C 0.2715(5) 0.4543(8) 0.68075(17) 0.0485 1.0000 Uani . . . .
C13 C 0.2856(5) 0.3405(7) 0.65267(18) 0.0501 1.0000 Uani . . . .
C14 C 0.3472(4) 0.3832(6) 0.61548(17) 0.0478 1.0000 Uani D . . .
C16 C 0.3621(5) 0.2517(6) 0.59102(16) 0.0396 1.0000 Uani . . . .
N17 N 0.4157(3) 0.2668(4) 0.55040(13) 0.0343 1.0000 Uani . . . .
C18 C 0.3600(5) 0.3542(7) 0.52138(17) 0.0484 1.0000 Uani . . . .
C19 C 0.5179(5) 0.3217(8) 0.5561(2) 0.0543 1.0000 Uani . . . .
C20 C 0.4229(6) 0.1255(6) 0.5330(2) 0.0554 1.0000 Uani . . . .
I21 I 0.07520(3) 0.24189(4) 0.567724(13) 0.0539 1.0000 Uani . . . .
I22 I 0.55599(3) 0.15399(4) 0.677831(12) 0.0495 1.0000 Uani . . . .
H31 H 0.8520 0.2128 0.5817 0.0599 1.0000 Uiso R . . .
H32 H 0.7403 0.2038 0.5957 0.0599 1.0000 Uiso R . . .
H41 H 0.8866 0.3641 0.6360 0.0480 1.0000 Uiso R . . .
H61 H 0.7953 0.1226 0.6650 0.0497 1.0000 Uiso R . . .
H62 H 0.8993 0.1222 0.6425 0.0499 1.0000 Uiso R . . .
H82 H 0.8890 0.2746 0.7561 0.0677 1.0000 Uiso R . . .
H81 H 0.7882 0.2414 0.7332 0.0680 1.0000 Uiso R . . .
H83 H 0.8521 0.3682 0.7204 0.0680 1.0000 Uiso R . . .
H92 H 1.0480 0.2473 0.7192 0.0677 1.0000 Uiso R . . .
H93 H 1.0476 0.1988 0.6737 0.0679 1.0000 Uiso R . . .
H91 H 1.0065 0.3399 0.6848 0.0681 1.0000 Uiso R . . .
H102 H 0.9553 0.0556 0.7429 0.0789 1.0000 Uiso R . . .
H101 H 0.8556 0.0121 0.7220 0.0792 1.0000 Uiso R . . .
H103 H 0.9572 -0.0065 0.6989 0.0788 1.0000 Uiso R . . .
H132 H 0.3215 0.2697 0.6668 0.0602 1.0000 Uiso R . . .
H131 H 0.2217 0.3065 0.6442 0.0600 1.0000 Uiso R . . .
H161 H 0.4015 0.1909 0.6076 0.0479 1.0000 Uiso R . . .
H162 H 0.2981 0.2106 0.5852 0.0480 1.0000 Uiso R . . .
H182 H 0.3903 0.3494 0.4948 0.0727 1.0000 Uiso R . . .
H183 H 0.3611 0.4471 0.5310 0.0729 1.0000 Uiso R . . .
H181 H 0.2918 0.3227 0.5194 0.0728 1.0000 Uiso R . . .
H191 H 0.5530 0.3146 0.5308 0.0819 1.0000 Uiso R . . .
H193 H 0.5510 0.2681 0.5766 0.0818 1.0000 Uiso R . . .
H192 H 0.5141 0.4154 0.5649 0.0818 1.0000 Uiso R . . .
H51 H 0.7061 0.3177 0.6592 0.0721 1.0000 Uiso R . . .
H203 H 0.4584 0.1286 0.5077 0.0839 1.0000 Uiso R . . .
H202 H 0.4581 0.0693 0.5523 0.0840 1.0000 Uiso R . . .
H201 H 0.3573 0.0909 0.5287 0.0839 1.0000 Uiso R . . .
O151 O 0.4397(5) 0.4364(10) 0.6315(3) 0.0800 0.647(11) Uani D P 1 1
O152 O 0.2671(9) 0.4530(15) 0.5946(4) 0.0782 0.353(11) Uani D P 1 2
H141 H 0.3140 0.4534 0.5993 0.0582 0.647(11) Uiso R P 1 1
H142 H 0.4063 0.4390 0.6206 0.0581 0.353(11) Uiso R P 1 2
H1511 H 0.4663 0.3705 0.6422 0.0918 0.647(11) Uiso R P 1 1
H1521 H 0.2221 0.4010 0.5883 0.0812 0.353(11) Uiso R P 1 2

loop_
_atom_site_aniso_label
_atom_site_aniso_U_11
_atom_site_aniso_U_22
_atom_site_aniso_U_33
_atom_site_aniso_U_23
_atom_site_aniso_U_13
_atom_site_aniso_U_12
N1 0.107(6) 0.079(5) 0.046(3) -0.002(3) -0.006(4) 0.032(4)
C2 0.059(4) 0.064(4) 0.035(3) -0.006(3) -0.009(3) 0.014(3)
C3 0.056(4) 0.051(4) 0.043(3) -0.007(3) -0.011(3) 0.008(3)
C4 0.043(3) 0.040(3) 0.037(3) -0.003(2) -0.001(2) 0.004(3)
O5 0.048(2) 0.044(2) 0.051(2) -0.0053(19) 0.004(2) 0.0083(19)
C6 0.044(3) 0.043(3) 0.038(3) -0.003(2) 0.001(2) 0.002(3)
N7 0.042(2) 0.040(3) 0.028(2) -0.0022(19) 0.0054(19) 0.004(2)
C8 0.054(3) 0.046(3) 0.037(3) -0.005(3) 0.010(3) 0.012(3)
C9 0.039(3) 0.054(4) 0.044(3) 0.003(3) 0.002(2) -0.005(3)
C10 0.071(4) 0.042(3) 0.045(3) 0.003(3) -0.004(3) 0.006(3)
N11 0.085(4) 0.067(4) 0.047(3) 0.001(3) 0.016(3) 0.019(4)
C12 0.046(3) 0.068(4) 0.032(3) 0.004(3) 0.009(2) 0.006(3)
C13 0.052(3) 0.063(4) 0.035(3) -0.001(3) 0.005(3) -0.013(3)
C14 0.070(4) 0.039(3) 0.034(3) 0.004(2) 0.011(3) 0.007(3)
C16 0.052(3) 0.034(3) 0.032(3) 0.007(2) 0.002(2) -0.002(3)
N17 0.045(2) 0.028(2) 0.031(2) -0.0010(18) -0.0007(19) -0.0002(19)
C18 0.060(4) 0.052(4) 0.032(3) 0.009(3) -0.001(3) 0.003(3)
C19 0.050(4) 0.066(4) 0.047(4) 0.007(3) -0.002(3) -0.008(3)
C20 0.079(5) 0.036(3) 0.051(4) -0.010(3) 0.011(3) 0.001(3)
I21 0.0656(3) 0.0482(2) 0.0478(2) 0.00067(18) -0.01535(19) 0.0117(2)
I22 0.0469(2) 0.0507(2) 0.0510(2) 0.00087(18) 0.00861(17) 0.00453(18)
O151 0.061(5) 0.092(7) 0.087(6) -0.055(5) 0.021(4) -0.041(5)
O152 0.135(15) 0.054(9) 0.045(7) 0.008(6) 0.007(8) 0.038(10)

loop_
_atom_type_symbol
_atom_type_scat_dispersion_real
_atom_type_scat_dispersion_imag
_atom_type_scat_Cromer_Mann_a1
_atom_type_scat_Cromer_Mann_b1
_atom_type_scat_Cromer_Mann_a2
_atom_type_scat_Cromer_Mann_b2
_atom_type_scat_Cromer_Mann_a3
_atom_type_scat_Cromer_Mann_b3
_atom_type_scat_Cromer_Mann_a4
_atom_type_scat_Cromer_Mann_b4
_atom_type_scat_Cromer_Mann_c
_atom_type_scat_source
C 0.0181 0.0091 2.3100 20.8439 1.0200 10.2075 1.5886 0.5687 0.8650 51.6512 0.2156 'International Tables Vol C 4.2.6.8 and 6.1.1.4'
H 0.0000 0.0000 0.4930 10.5109 0.3229 26.1257 0.1402 3.1424 0.0408 57.7998 0.0030 'International Tables Vol C 4.2.6.8 and 6.1.1.4'
N 0.0311 0.0180 12.2126 0.0057 3.1322 9.8933 2.0125 28.9975 1.1663 0.5826 -11.5290 'International Tables Vol C 4.2.6.8 and 6.1.1.4'
O 0.0492 0.0322 3.0485 13.2771 2.2868 5.7011 1.5463 0.3239 0.8670 32.9089 0.2508 'International Tables Vol C 4.2.6.8 and 6.1.1.4'
I -0.3257 6.8362 20.1472 4.3470 18.9949 0.3814 7.5138 27.7660 2.2735 66.8776 4.0712 'International Tables Vol C 4.2.6.8 and 6.1.1.4'

loop_
_geom_angle_atom_site_label_1
_geom_angle_atom_site_label_2
_geom_angle_atom_site_label_3
_geom_angle
_geom_angle_publ_flag
N1 C2 C3 177.5(7) yes
C2 C3 C4 111.0(5) yes
C2 C3 H31 108.6 no
C4 C3 H31 109.5 no
C2 C3 H32 109.1 no
C4 C3 H32 109.2 no
H31 C3 H32 109.4 no
C3 C4 O5 110.1(5) yes
C3 C4 C6 106.1(5) yes
O5 C4 C6 113.6(5) yes
C3 C4 H41 108.8 no
O5 C4 H41 108.5 no
C6 C4 H41 109.6 no
C4 O5 H51 102.5 no
C4 C6 N7 116.6(5) yes
C4 C6 H61 108.5 no
N7 C6 H61 107.9 no
C4 C6 H62 108.3 no
N7 C6 H62 105.6 no
H61 C6 H62 109.8 no
C6 N7 C8 112.7(5) yes
C6 N7 C9 111.6(4) yes
C8 N7 C9 108.7(5) yes
C6 N7 C10 106.2(5) yes
C8 N7 C10 108.6(4) yes
C9 N7 C10 108.8(5) yes
N7 C8 H82 108.8 no
N7 C8 H81 108.6 no
H82 C8 H81 110.7 no
N7 C8 H83 109.1 no
H82 C8 H83 109.8 no
H81 C8 H83 109.8 no
N7 C9 H92 110.0 no
N7 C9 H93 110.6 no
H92 C9 H93 109.8 no
N7 C9 H91 109.6 no
H92 C9 H91 108.9 no
H93 C9 H91 107.9 no
N7 C10 H102 108.7 no
N7 C10 H101 109.4 no
H102 C10 H101 109.4 no
N7 C10 H103 109.9 no
H102 C10 H103 109.4 no
H101 C10 H103 110.0 no
N11 C12 C13 178.0(7) yes
C12 C13 C14 111.1(5) yes
C12 C13 H132 108.5 no
C14 C13 H132 107.9 no
C12 C13 H131 109.3 no
C14 C13 H131 110.4 no
H132 C13 H131 109.5 no
C13 C14 C16 104.7(5) yes
C13 C14 O151 106.1(5) yes
C16 C14 O151 112.3(5) yes
C13 C14 H141 112.2 no
C16 C14 H141 112.0 no
O151 C14 H141 109.4 no
C13 C14 C16 104.7(5) yes
C13 C14 O152 95.9(7) yes
C16 C14 O152 104.6(7) yes
C13 C14 H142 117.3 no
C16 C14 H142 117.0 no
O152 C14 H142 114.6 no
C14 C16 N17 115.8(4) yes
C14 C16 H161 107.5 no
N17 C16 H161 107.0 no
C14 C16 H162 109.6 no
N17 C16 H162 107.0 no
H161 C16 H162 109.8 no
C16 N17 C18 112.1(4) yes
C16 N17 C19 111.3(4) yes
C18 N17 C19 109.7(5) yes
C16 N17 C20 105.6(4) yes
C18 N17 C20 109.1(5) yes
C19 N17 C20 108.9(5) yes
N17 C18 H182 109.5 no
N17 C18 H183 109.4 no
H182 C18 H183 109.5 no
N17 C18 H181 109.5 no
H182 C18 H181 109.0 no
H183 C18 H181 109.8 no
N17 C19 H191 108.7 no
N17 C19 H193 108.4 no
H191 C19 H193 109.5 no
N17 C19 H192 109.6 no
H191 C19 H192 110.7 no
H193 C19 H192 110.0 no
N17 C20 H203 109.2 no
N17 C20 H202 108.4 no
H203 C20 H202 109.9 no
N17 C20 H201 109.0 no
H203 C20 H201 110.0 no
H202 C20 H201 110.3 no
C14 O151 H1511 104.1 no
C14 O152 H1521 111.7 no

loop_
_geom_bond_atom_site_label_1
_geom_bond_atom_site_label_2
_geom_bond_distance
_geom_bond_publ_flag
N1 C2 1.123(9) yes
C2 C3 1.459(9) yes
C3 C4 1.532(8) yes
C3 H31 0.964 no
C3 H32 0.965 no
C4 O5 1.420(7) yes
C4 C6 1.519(8) yes
C4 H41 0.989 no
O5 H51 0.827 no
C6 N7 1.518(7) yes
C6 H61 0.972 no
C6 H62 0.965 no
N7 C8 1.511(7) yes
N7 C9 1.502(7) yes
N7 C10 1.496(8) yes
C8 H82 0.961 no
C8 H81 0.966 no
C8 H83 0.958 no
C9 H92 0.956 no
C9 H93 0.954 no
C9 H91 0.952 no
C10 H102 0.959 no
C10 H101 0.962 no
C10 H103 0.960 no
N11 C12 1.143(9) yes
C12 C13 1.462(9) yes
C13 C14 1.532(8) yes
C13 H132 0.967 no
C13 H131 0.965 no
C14 C16 1.537(8) yes
C14 O151 1.4508(10) yes
C14 H141 0.979 no
C14 C16 1.537(8) yes
C14 O152 1.4506(10) yes
C14 H142 0.982 no
C16 N17 1.520(7) yes
C16 H161 0.967 no
C16 H162 0.971 no
N17 C18 1.486(7) yes
N17 C19 1.491(8) yes
N17 C20 1.508(7) yes
C18 H182 0.961 no
C18 H183 0.968 no
C18 H181 0.971 no
C19 H191 0.958 no
C19 H193 0.963 no
C19 H192 0.968 no
C20 H203 0.958 no
C20 H202 0.964 no
C20 H201 0.959 no
O151 H1511 0.820 no
O152 H1521 0.820 no

loop_
_geom_hbond_atom_site_label_D
_geom_hbond_atom_site_label_H
_geom_hbond_atom_site_label_A
_geom_hbond_site_symmetry_A
_geom_hbond_angle_DHA
_geom_hbond_distance_DH
_geom_hbond_distance_HA
_geom_hbond_distance_DA
_geom_hbond_publ_flag
C6 H61 O5 8_645 133 0.97 2.51 3.254(9) yes
